data_7101934
loop_
_publ_author_name
'Teo, Peili'
'Koh, L L'
'Hor, T S Andy'

_publ_section_title
;
 Assembly of gold rings and chains with pyridyl carboxylate as
 directional spacer.
;
_journal_issue 22
_journal_name_full 'Chemical communications (Cambridge, England)'
_journal_page_first 2225
_journal_page_last 2227
_journal_paper_doi 10.1039/b618309c
_journal_year 2007
_chemical_formula_sum 'C56 H46 Au2 Cl12 F6 Fe N2 O10 P2 S'
_chemical_formula_weight 1990.13
_chemical_name_systematic
;
?
;
_space_group_IT_number 14
_symmetry_cell_setting monoclinic
_symmetry_space_group_name_Hall '-P 2ybc'
_symmetry_space_group_name_H-M 'P 1 21/c 1'
_atom_sites_solution_hydrogens geom
_atom_sites_solution_primary direct
_atom_sites_solution_secondary difmap
_audit_creation_method SHELXL-97
_cell_angle_alpha 90.00
_cell_angle_beta 103.661(2)
_cell_angle_gamma 90.00
_cell_formula_units_Z 2
_cell_length_a 15.9755(10)
_cell_length_b 14.3238(9)
_cell_length_c 15.9882(10)
_cell_measurement_reflns_used 2364
_cell_measurement_temperature 223(2)
_cell_measurement_theta_max 17.32
_cell_measurement_theta_min 2.50
_cell_volume 3555.1(4)
_computing_cell_refinement 'Bruker SMART'
_computing_data_collection 'Bruker SMART'
_computing_data_reduction 'Bruker SAINT'
_computing_molecular_graphics 'Bruker SHELXTL'
_computing_publication_material 'Bruker SHELXTL'
_computing_structure_refinement 'SHELXL-97 (Sheldrick, 1997)'
_computing_structure_solution 'SHELXS-97 (Sheldrick, 1990)'
_diffrn_ambient_temperature 223(2)
_diffrn_measured_fraction_theta_full 1.000
_diffrn_measured_fraction_theta_max 1.000
_diffrn_measurement_device_type 'CCD area detector'
_diffrn_measurement_method 'phi and omega scans'
_diffrn_radiation_monochromator graphite
_diffrn_radiation_source 'fine-focus sealed tube'
_diffrn_radiation_type MoK\a
_diffrn_radiation_wavelength 0.71073
_diffrn_reflns_av_R_equivalents 0.0515
_diffrn_reflns_av_sigmaI/netI 0.0610
_diffrn_reflns_limit_h_max 18
_diffrn_reflns_limit_h_min -18
_diffrn_reflns_limit_k_max 16
_diffrn_reflns_limit_k_min -17
_diffrn_reflns_limit_l_max 17
_diffrn_reflns_limit_l_min -19
_diffrn_reflns_number 20170
_diffrn_reflns_theta_full 25.00
_diffrn_reflns_theta_max 25.00
_diffrn_reflns_theta_min 1.31
_exptl_absorpt_coefficient_mu 4.913
_exptl_absorpt_correction_T_max 0.8277
_exptl_absorpt_correction_T_min 0.4399
_exptl_absorpt_correction_type 'Sadabs, (Sheldrick 2001)'
_exptl_crystal_colour Gold
_exptl_crystal_density_diffrn 1.859
_exptl_crystal_density_meas 0
_exptl_crystal_density_method 'not measured'
_exptl_crystal_description Block
_exptl_crystal_F_000 1928
_exptl_crystal_size_max 0.20
_exptl_crystal_size_mid 0.10
_exptl_crystal_size_min 0.04
_refine_diff_density_max 2.147
_refine_diff_density_min -0.842
_refine_diff_density_rms 0.166
_refine_ls_extinction_method none
_refine_ls_goodness_of_fit_ref 0.988
_refine_ls_hydrogen_treatment mixed
_refine_ls_matrix_type full
_refine_ls_number_parameters 382
_refine_ls_number_reflns 6255
_refine_ls_number_restraints 143
_refine_ls_restrained_S_all 1.024
_refine_ls_R_factor_all 0.1447
_refine_ls_R_factor_gt 0.0858
_refine_ls_shift/su_max 0.000
_refine_ls_shift/su_mean 0.000
_refine_ls_structure_factor_coef Fsqd
_refine_ls_weighting_details 'calc w=1/[\s^2^(Fo^2^)+(0.1924P)^2^+0.0000P] where P=(Fo^2^+2Fc^2^)/3'
_refine_ls_weighting_scheme calc
_refine_ls_wR_factor_gt 0.2540
_refine_ls_wR_factor_ref 0.2974
_reflns_number_gt 3263
_reflns_number_total 6255
_reflns_threshold_expression >2sigma(I)
_cod_data_source_file b618309c.txt
_cod_data_source_block 6219
_cod_depositor_comments
;
The following automatic conversions were performed:
'_symmetry_cell_setting' value 'Monoclinic' changed to 'monoclinic'
according to '/home/saulius/struct/CIF-dictionaries/cif_core.dic'
dictionary named 'cif_core.dic' version 2.4.1 from 2010-06-29.

Automatic conversion script
Id: cif_fix_enum 1527 2010-12-29 10:47:43Z saulius 
;
_cod_original_sg_symbol_H-M P2(1)/c
_cod_database_code 7101934

loop_
_symmetry_equiv_pos_as_xyz
'x, y, z'
'-x, y+1/2, -z+1/2'
'-x, -y, -z'
'x, -y-1/2, z-1/2'

loop_
_atom_site_label
_atom_site_type_symbol
_atom_site_fract_x
_atom_site_fract_y
_atom_site_fract_z
_atom_site_U_iso_or_equiv
_atom_site_adp_type
_atom_site_occupancy
_atom_site_symmetry_multiplicity
_atom_site_calc_flag
_atom_site_refinement_flags
Au1 Au 0.22961(5) 0.44296(4) 0.38235(5) 0.1141(4) Uani 1 1 d .
Fe1 Fe 0.5000 0.5000 0.5000 0.0820(8) Uani 1 2 d S
P1 P 0.3006(3) 0.5777(3) 0.3879(3) 0.0936(11) Uani 1 1 d .
O1 O -0.0934(14) -0.0907(15) 0.333(2) 0.271(16) Uani 1 1 d D
H1O H -0.187(4) -0.082(4) 0.413(5) 0.220 Uiso 1 1 d D
O2 O -0.1508(13) -0.0381(10) 0.4193(14) 0.176(7) Uani 1 1 d D
C1 C 0.3933(10) 0.5844(8) 0.4741(9) 0.085(4) Uani 1 1 d .
C2 C 0.4022(12) 0.5334(10) 0.5547(9) 0.094(4) Uani 1 1 d .
H2 H 0.3629 0.4905 0.5682 0.113 Uiso 1 1 calc R
C3 C 0.4819(13) 0.5614(12) 0.6082(10) 0.108(6) Uani 1 1 d .
H3 H 0.5040 0.5389 0.6643 0.129 Uiso 1 1 calc R
C4 C 0.5227(11) 0.6252(10) 0.5683(10) 0.099(4) Uani 1 1 d .
H4 H 0.5753 0.6550 0.5921 0.119 Uiso 1 1 calc R
C5 C 0.4704(10) 0.6377(8) 0.4842(10) 0.092(4) Uani 1 1 d .
H5 H 0.4845 0.6755 0.4415 0.110 Uiso 1 1 calc R
N1 N 0.1588(7) 0.3220(7) 0.3790(9) 0.123(4) Uani 1 1 d GU
C6 C 0.1109(11) 0.3061(11) 0.4398(9) 0.227(12) Uani 1 1 d GU
H6 H 0.1131 0.3491 0.4847 0.272 Uiso 1 1 calc R
C7 C 0.0598(11) 0.2268(13) 0.4341(12) 0.232(13) Uani 1 1 d GU
H7 H 0.0274 0.2161 0.4752 0.279 Uiso 1 1 calc R
C8 C 0.0565(9) 0.1633(9) 0.3677(13) 0.156(7) Uani 1 1 d GU
C9 C 0.1044(11) 0.1792(8) 0.3069(11) 0.196(11) Uani 1 1 d G
H9 H 0.1022 0.1363 0.2619 0.236 Uiso 1 1 calc R
C10 C 0.1555(9) 0.2585(9) 0.3125(9) 0.188(12) Uani 1 1 d G
H10 H 0.1879 0.2693 0.2714 0.226 Uiso 1 1 calc R
C11 C 0.0104(17) 0.0786(14) 0.3600(17) 0.211(17) Uani 1 1 d D
H11 H 0.0283 0.0347 0.3241 0.253 Uiso 1 1 calc R
C12 C -0.0485(13) 0.0509(13) 0.3911(17) 0.150(9) Uani 1 1 d D
H12 H -0.0643 0.0934 0.4295 0.180 Uiso 1 1 calc R
C13 C -0.0986(13) -0.0349(14) 0.3800(17) 0.121(6) Uani 1 1 d D
C1A C 0.2299(5) 0.6732(5) 0.4032(5) 0.105(5) Uani 1 1 d G
C2A C 0.2567(6) 0.7384(7) 0.4685(5) 0.148(7) Uani 1 1 d G
H2A H 0.3119 0.7338 0.5053 0.178 Uiso 1 1 calc R
C3A C 0.2018(7) 0.8104(7) 0.4793(7) 0.165(8) Uani 1 1 d G
H3A H 0.2200 0.8544 0.5235 0.198 Uiso 1 1 calc R
C4A C 0.1202(7) 0.8172(8) 0.4249(7) 0.166(8) Uani 1 1 d G
H4A H 0.0831 0.8658 0.4322 0.200 Uiso 1 1 calc R
C5A C 0.0934(5) 0.7520(9) 0.3596(7) 0.197(13) Uani 1 1 d G
H5A H 0.0382 0.7566 0.3228 0.237 Uiso 1 1 calc R
C6A C 0.1483(4) 0.6801(7) 0.3488(6) 0.147(7) Uani 1 1 d G
H6A H 0.1302 0.6360 0.3046 0.177 Uiso 1 1 calc R
C1B C 0.3353(4) 0.6031(5) 0.2913(4) 0.096(4) Uani 1 1 d G
C2B C 0.3552(4) 0.6946(5) 0.2743(5) 0.133(6) Uani 1 1 d G
H2B H 0.3501 0.7425 0.3130 0.160 Uiso 1 1 calc R
C3B C 0.3825(6) 0.7152(7) 0.2001(6) 0.142(7) Uani 1 1 d G
H3B H 0.3960 0.7771 0.1886 0.171 Uiso 1 1 calc R
C4B C 0.3901(6) 0.6444(8) 0.1429(5) 0.156(8) Uani 1 1 d G
H4B H 0.4086 0.6584 0.0927 0.187 Uiso 1 1 calc R
C5B C 0.3702(6) 0.5529(8) 0.1599(5) 0.151(9) Uani 1 1 d G
H5B H 0.3753 0.5050 0.1212 0.181 Uiso 1 1 calc R
C6B C 0.3428(6) 0.5323(6) 0.2341(6) 0.105(5) Uani 1 1 d G
H6B H 0.3294 0.4704 0.2456 0.126 Uiso 1 1 calc R
C1X C 0.1379(15) 0.9867(17) 0.1425(15) 0.217(12) Uani 1 1 d DU
H1X H 0.1855 1.0308 0.1656 0.261 Uiso 1 1 calc R
Cl1 Cl 0.0336(12) 1.0313(14) 0.1236(13) 0.420(11) Uani 1 1 d DU
Cl2 Cl 0.1268(19) 0.8934(16) 0.2074(14) 0.559(17) Uani 1 1 d DU
Cl3 Cl 0.1366(12) 0.9394(11) 0.0491(12) 0.389(12) Uani 1 1 d DU
Cl4 Cl 0.4143(11) 0.5401(10) 0.8462(15) 0.381(10) Uani 1 1 d DU
Cl5 Cl 0.3784(15) 0.3954(12) 0.9393(11) 0.426(10) Uani 1 1 d DU
Cl6 Cl 0.2617(10) 0.5249(16) 0.8840(16) 0.492(15) Uani 1 1 d DU
C2X C 0.3377(16) 0.4594(17) 0.8513(18) 0.244(16) Uani 1 1 d DU
H2X H 0.3161 0.4232 0.7978 0.293 Uiso 1 1 calc R
O4 O -0.2600(10) -0.1802(12) 0.3809(12) 0.260(12) Uani 1 1 d DU
O3 O -0.2487(12) -0.3379(15) 0.3347(16) 0.309(14) Uani 1 1 d DU
O5 O -0.3214(15) -0.3038(14) 0.4513(9) 0.289(13) Uani 1 1 d DU
S1 S -0.2883(7) -0.2751(8) 0.3797(7) 0.163(5) Uani 0.50 1 d PDU
F1 F -0.3587(17) -0.230(2) 0.2328(10) 0.330(14) Uani 1 1 d D
F2 F -0.4261(9) -0.3456(10) 0.3024(10) 0.201(6) Uani 1 1 d D
F3 F -0.4315(10) -0.2082(13) 0.3439(16) 0.265(9) Uani 1 1 d D
C1S C -0.3845(10) -0.2633(14) 0.3040(12) 0.259(17) Uani 1 1 d DU

loop_
_atom_site_aniso_label
_atom_site_aniso_U_11
_atom_site_aniso_U_22
_atom_site_aniso_U_33
_atom_site_aniso_U_23
_atom_site_aniso_U_13
_atom_site_aniso_U_12
Au1 0.1244(7) 0.0763(5) 0.1385(7) -0.0091(3) 0.0251(5) -0.0411(3)
Fe1 0.106(2) 0.0597(14) 0.0839(16) -0.0134(12) 0.0307(14) -0.0205(13)
P1 0.106(3) 0.068(2) 0.106(3) -0.0049(18) 0.026(2) -0.0259(19)
O1 0.203(19) 0.175(16) 0.49(4) -0.16(2) 0.20(3) -0.111(15)
O2 0.165(15) 0.121(11) 0.248(19) -0.009(11) 0.059(14) -0.063(10)
C1 0.121(11) 0.047(6) 0.091(9) -0.010(6) 0.032(8) -0.033(7)
C2 0.130(13) 0.084(9) 0.076(9) -0.014(7) 0.043(9) -0.011(8)
C3 0.133(15) 0.130(15) 0.072(9) -0.021(9) 0.049(10) 0.014(11)
C4 0.132(12) 0.073(8) 0.087(10) -0.033(7) 0.016(9) -0.024(8)
C5 0.122(11) 0.050(7) 0.114(11) -0.009(6) 0.049(9) -0.010(7)
N1 0.121(9) 0.089(8) 0.155(10) 0.000(8) 0.021(8) -0.053(7)
C6 0.25(2) 0.179(18) 0.26(2) -0.027(16) 0.069(17) -0.089(16)
C7 0.24(2) 0.22(2) 0.25(2) 0.001(16) 0.075(16) -0.090(16)
C8 0.158(14) 0.106(12) 0.175(14) 0.020(12) -0.017(12) -0.017(11)
C9 0.17(2) 0.122(18) 0.29(3) -0.017(19) 0.05(2) -0.048(16)
C10 0.137(16) 0.054(9) 0.36(4) -0.015(15) 0.023(19) -0.038(10)
C11 0.22(3) 0.088(13) 0.25(3) 0.049(16) -0.08(3) -0.075(16)
C12 0.098(13) 0.104(14) 0.23(2) 0.014(13) 0.015(14) -0.043(10)
C13 0.083(11) 0.094(12) 0.181(19) -0.027(12) 0.022(12) -0.031(10)
C1A 0.117(13) 0.089(10) 0.123(11) -0.014(9) 0.053(10) -0.019(9)
C2A 0.131(15) 0.109(13) 0.179(17) -0.044(13) -0.014(13) -0.008(11)
C3A 0.146(17) 0.134(17) 0.20(2) -0.033(15) 0.015(16) 0.022(15)
C4A 0.128(17) 0.15(2) 0.21(2) 0.015(17) 0.012(16) 0.020(15)
C5A 0.137(18) 0.23(3) 0.21(2) -0.11(2) 0.009(17) 0.027(18)
C6A 0.104(13) 0.163(18) 0.155(16) -0.054(14) -0.010(12) 0.014(12)
C1B 0.111(11) 0.075(9) 0.102(10) -0.004(8) 0.025(8) -0.017(8)
C2B 0.153(16) 0.119(14) 0.120(13) 0.023(11) 0.017(12) -0.020(12)
C3B 0.174(19) 0.098(13) 0.157(17) 0.043(12) 0.044(15) -0.016(12)
C4B 0.153(18) 0.20(3) 0.108(14) 0.030(15) 0.016(12) 0.013(18)
C5B 0.18(2) 0.17(2) 0.093(13) 0.007(12) 0.018(13) 0.048(16)
C6B 0.109(12) 0.108(11) 0.096(11) 0.005(9) 0.020(9) 0.000(9)
C1X 0.21(2) 0.20(2) 0.23(2) -0.05(2) 0.033(19) 0.02(2)
Cl1 0.308(17) 0.53(3) 0.46(2) -0.072(19) 0.161(17) 0.102(16)
Cl2 0.67(3) 0.48(3) 0.53(3) 0.15(2) 0.16(3) -0.08(3)
Cl3 0.44(2) 0.43(2) 0.39(2) 0.054(14) 0.266(19) 0.079(15)
Cl4 0.351(18) 0.276(14) 0.58(3) 0.108(15) 0.232(19) 0.067(12)
Cl5 0.65(3) 0.346(16) 0.312(16) -0.020(15) 0.174(19) -0.02(2)
Cl6 0.316(18) 0.61(3) 0.58(3) -0.24(2) 0.17(2) -0.08(2)
C2X 0.23(3) 0.27(3) 0.26(3) -0.04(2) 0.12(2) 0.02(2)
O4 0.185(16) 0.28(2) 0.33(2) 0.127(19) 0.101(17) -0.037(15)
O3 0.23(2) 0.38(3) 0.32(3) -0.08(2) 0.082(19) -0.14(2)
O5 0.37(3) 0.32(2) 0.169(13) 0.057(14) 0.041(16) -0.20(2)
S1 0.155(9) 0.133(8) 0.191(10) 0.016(7) 0.020(8) -0.099(7)
F1 0.43(3) 0.40(3) 0.173(13) 0.119(18) 0.100(18) 0.10(3)
F2 0.242(15) 0.140(10) 0.208(12) -0.001(9) 0.023(11) -0.047(11)
F3 0.210(16) 0.217(18) 0.40(3) -0.047(18) 0.136(18) -0.035(14)
C1S 0.30(2) 0.22(2) 0.26(2) -0.014(18) 0.063(19) -0.001(19)

loop_
_atom_type_symbol
_atom_type_description
_atom_type_scat_dispersion_real
_atom_type_scat_dispersion_imag
_atom_type_scat_source
C C 0.0033 0.0016 'International Tables Vol C Tables 4.2.6.8 and 6.1.1.4'
H H 0.0000 0.0000 'International Tables Vol C Tables 4.2.6.8 and 6.1.1.4'
N N 0.0061 0.0033 'International Tables Vol C Tables 4.2.6.8 and 6.1.1.4'
O O 0.0106 0.0060 'International Tables Vol C Tables 4.2.6.8 and 6.1.1.4'
F F 0.0171 0.0103 'International Tables Vol C Tables 4.2.6.8 and 6.1.1.4'
S S 0.1246 0.1234 'International Tables Vol C Tables 4.2.6.8 and 6.1.1.4'
Au Au -2.0133 8.8022 'International Tables Vol C Tables 4.2.6.8 and 6.1.1.4'
Fe Fe 0.3463 0.8444 'International Tables Vol C Tables 4.2.6.8 and 6.1.1.4'
P P 0.1023 0.0942 'International Tables Vol C Tables 4.2.6.8 and 6.1.1.4'
Cl Cl 0.1484 0.1585 'International Tables Vol C Tables 4.2.6.8 and 6.1.1.4'

loop_
_geom_angle_atom_site_label_1
_geom_angle_atom_site_label_2
_geom_angle_atom_site_label_3
_geom_angle
_geom_angle_site_symmetry_1
_geom_angle_site_symmetry_3
N1 Au1 P1 177.0(4) . .
C2 Fe1 C2 179.997(2) . 3_666
C2 Fe1 C3 41.0(7) . .
C2 Fe1 C3 139.0(7) 3_666 .
C2 Fe1 C3 139.0(7) . 3_666
C2 Fe1 C3 41.0(7) 3_666 3_666
C3 Fe1 C3 179.997(2) . 3_666
C2 Fe1 C5 110.9(6) . 3_666
C2 Fe1 C5 69.1(6) 3_666 3_666
C3 Fe1 C5 113.1(6) . 3_666
C3 Fe1 C5 66.9(6) 3_666 3_666
C2 Fe1 C5 69.1(6) . .
C2 Fe1 C5 110.9(6) 3_666 .
C3 Fe1 C5 66.9(6) . .
C3 Fe1 C5 113.1(6) 3_666 .
C5 Fe1 C5 179.999(2) 3_666 .
C2 Fe1 C1 138.0(6) . 3_666
C2 Fe1 C1 42.0(6) 3_666 3_666
C3 Fe1 C1 111.4(6) . 3_666
C3 Fe1 C1 68.6(6) 3_666 3_666
C5 Fe1 C1 40.9(5) 3_666 3_666
C5 Fe1 C1 139.1(5) . 3_666
C2 Fe1 C1 42.0(6) . .
C2 Fe1 C1 138.0(6) 3_666 .
C3 Fe1 C1 68.6(6) . .
C3 Fe1 C1 111.4(6) 3_666 .
C5 Fe1 C1 139.1(5) 3_666 .
C5 Fe1 C1 40.9(5) . .
C1 Fe1 C1 179.998(3) 3_666 .
C2 Fe1 C4 111.9(6) . 3_666
C2 Fe1 C4 68.1(6) 3_666 3_666
C3 Fe1 C4 141.2(6) . 3_666
C3 Fe1 C4 38.8(6) 3_666 3_666
C5 Fe1 C4 40.2(6) 3_666 3_666
C5 Fe1 C4 139.8(6) . 3_666
C1 Fe1 C4 68.4(6) 3_666 3_666
C1 Fe1 C4 111.6(6) . 3_666
C2 Fe1 C4 68.1(6) . .
C2 Fe1 C4 111.9(6) 3_666 .
C3 Fe1 C4 38.8(6) . .
C3 Fe1 C4 141.2(6) 3_666 .
C5 Fe1 C4 139.8(6) 3_666 .
C5 Fe1 C4 40.2(6) . .
C1 Fe1 C4 111.6(6) 3_666 .
C1 Fe1 C4 68.4(6) . .
C4 Fe1 C4 179.997(2) 3_666 .
C1 P1 C1B 106.7(5) . .
C1 P1 C1A 106.5(5) . .
C1B P1 C1A 106.8(4) . .
C1 P1 Au1 113.7(4) . .
C1B P1 Au1 113.5(3) . .
C1A P1 Au1 109.2(3) . .
C5 C1 C2 105.5(13) . .
C5 C1 P1 131.2(11) . .
C2 C1 P1 123.3(11) . .
C5 C1 Fe1 68.8(8) . .
C2 C1 Fe1 67.9(9) . .
P1 C1 Fe1 128.9(7) . .
C3 C2 C1 106.1(13) . .
C3 C2 Fe1 69.6(9) . .
C1 C2 Fe1 70.2(8) . .
C4 C3 C2 111.6(15) . .
C4 C3 Fe1 73.2(8) . .
C2 C3 Fe1 69.5(8) . .
C3 C4 C5 106.8(14) . .
C3 C4 Fe1 68.0(7) . .
C5 C4 Fe1 67.8(7) . .
C4 C5 C1 109.8(12) . .
C4 C5 Fe1 72.0(8) . .
C1 C5 Fe1 70.3(7) . .
C6 N1 C10 120.0 . .
C6 N1 Au1 120.5(8) . .
C10 N1 Au1 119.4(8) . .
N1 C6 C7 120.0 . .
C8 C7 C6 120.0 . .
C9 C8 C7 120.0 . .
C9 C8 C11 116.3(18) . .
C7 C8 C11 123.6(18) . .
C8 C9 C10 120.0 . .
C9 C10 N1 120.0 . .
C12 C11 C8 133(3) . .
C11 C12 C13 132(2) . .
O1 C13 O2 121(2) . .
O1 C13 C12 124(3) . .
O2 C13 C12 114(2) . .
C2A C1A C6A 120.0 . .
C2A C1A P1 120.9(4) . .
C6A C1A P1 119.1(4) . .
C1A C2A C3A 120.0 . .
C2A C3A C4A 120.0 . .
C5A C4A C3A 120.0 . .
C4A C5A C6A 120.0 . .
C5A C6A C1A 120.0 . .
C2B C1B C6B 120.0 . .
C2B C1B P1 119.3(3) . .
C6B C1B P1 120.7(3) . .
C1B C2B C3B 120.0 . .
C4B C3B C2B 120.0 . .
C3B C4B C5B 120.0 . .
C6B C5B C4B 120.0 . .
C5B C6B C1B 120.0 . .
Cl3 C1X Cl2 104.3(14) . .
Cl3 C1X Cl1 100.9(13) . .
Cl2 C1X Cl1 99.1(14) . .
Cl5 C2X Cl4 105.8(15) . .
Cl5 C2X Cl6 101.9(14) . .
Cl4 C2X Cl6 102.3(13) . .
O3 S1 O5 121.8(12) . .
O3 S1 O4 116.0(11) . .
O5 S1 O4 116.0(11) . .
O3 S1 C1S 98.0(11) . .
O5 S1 C1S 98.9(10) . .
O4 S1 C1S 98.2(10) . .
F3 C1S F2 101.2(17) . .
F3 C1S F1 119(2) . .
F2 C1S F1 122(2) . .
F3 C1S S1 103.2(13) . .
F2 C1S S1 106.3(12) . .
F1 C1S S1 102.8(12) . .

loop_
_geom_bond_atom_site_label_1
_geom_bond_atom_site_label_2
_geom_bond_distance
_geom_bond_site_symmetry_2
Au1 N1 2.063(8) .
Au1 P1 2.230(3) .
Fe1 C2 2.019(15) .
Fe1 C2 2.019(15) 3_666
Fe1 C3 2.021(13) .
Fe1 C3 2.021(13) 3_666
Fe1 C5 2.030(12) 3_666
Fe1 C5 2.030(12) .
Fe1 C1 2.051(15) 3_666
Fe1 C1 2.051(15) .
Fe1 C4 2.086(12) 3_666
Fe1 C4 2.086(12) .
P1 C1 1.772(15) .
P1 C1B 1.797(8) .
P1 C1A 1.826(9) .
O1 C13 1.12(2) .
O2 C13 1.16(2) .
C1 C5 1.426(18) .
C1 C2 1.46(2) .
C2 C3 1.41(3) .
C3 C4 1.36(2) .
C4 C5 1.42(2) .
N1 C6 1.3900 .
N1 C10 1.3900 .
C6 C7 1.3900 .
C7 C8 1.3900 .
C8 C9 1.3900 .
C8 C11 1.409(19) .
C9 C10 1.3900 .
C11 C12 1.230(19) .
C12 C13 1.45(2) .
C1A C2A 1.3900 .
C1A C6A 1.3900 .
C2A C3A 1.3900 .
C3A C4A 1.3900 .
C4A C5A 1.3900 .
C5A C6A 1.3900 .
C1B C2B 1.3900 .
C1B C6B 1.3901 .
C2B C3B 1.3901 .
C3B C4B 1.3899 .
C4B C5B 1.3901 .
C5B C6B 1.3900 .
C1X Cl3 1.636(18) .
C1X Cl2 1.727(19) .
C1X Cl1 1.744(19) .
Cl4 C2X 1.699(19) .
Cl5 C2X 1.677(19) .
Cl6 C2X 1.711(18) .
O4 S1 1.432(15) .
O3 S1 1.393(16) .
O5 S1 1.429(14) .
S1 C1S 1.725(15) .
F1 C1S 1.387(17) .
F2 C1S 1.351(17) .
F3 C1S 1.350(17) .

loop_
_geom_hbond_atom_site_label_D
_geom_hbond_atom_site_label_H
_geom_hbond_atom_site_label_A
_geom_hbond_distance_DH
_geom_hbond_distance_HA
_geom_hbond_distance_DA
_geom_hbond_angle_DHA
O2 H1O O4 0.85(2) 1.82(3) 2.66(2) 169(5)
